data_4512681
loop_
_publ_author_name
'Kr\"oger, Denis'
'Schl\"uter, Torben'
'Fischer, Malte'
'Geibel, Irina'
'Martens, J\"urgen'

_publ_section_title
;
 Three-Component Reaction toward Polyannulated Quinazolinones,
 Benzoxazinones, and Benzothiazinones.
;
_journal_issue 3
_journal_name_full 'ACS combinatorial science'
_journal_page_first 202
_journal_page_last 207
_journal_paper_doi 10.1021/co500165a
_journal_volume 17
_journal_year 2015
_chemical_formula_structural C14H16N2O4S
_chemical_formula_sum 'C14 H16 N2 O4 S'
_chemical_formula_weight 308.35
_space_group_crystal_system orthorhombic
_space_group_IT_number 43
_space_group_name_Hall 'F 2 -2d'
_space_group_name_H-M_alt 'F d d 2'
_symmetry_space_group_name_Hall 'F 2 -2d'
_symmetry_space_group_name_H-M 'F d d 2'
_atom_sites_solution_hydrogens difmap
_atom_sites_solution_primary direct
_atom_sites_solution_secondary difmap
_audit_creation_method SHELXL-2014/7
_cell_angle_alpha 90
_cell_angle_beta 90
_cell_angle_gamma 90
_cell_formula_units_Z 16
_cell_length_a 18.2043(8)
_cell_length_b 38.6789(17)
_cell_length_c 8.0104(4)
_cell_measurement_reflns_used 9863
_cell_measurement_temperature 120(2)
_cell_measurement_theta_max 36.28
_cell_measurement_theta_min 2.47
_cell_volume 5640.3(4)
_computing_cell_refinement 'Bruker SAINT V7.60A'
_computing_data_collection 'Bruker APEX2'
_computing_data_reduction 'Bruker SAINT V7.60A'
_computing_structure_refinement 'SHELXL-2014/7 (Sheldrick, 2014)'
_computing_structure_solution 'SHELXS-2013/1 (Sheldrick, 2013)'
_diffrn_ambient_temperature 120(2)
_diffrn_measured_fraction_theta_full 1.000
_diffrn_measured_fraction_theta_max 1.000
_diffrn_measurement_device_type 'Bruker APEX-II CCD'
_diffrn_measurement_method '\f and \w scans'
_diffrn_radiation_type MoK\a
_diffrn_radiation_wavelength 0.71073
_diffrn_reflns_av_R_equivalents 0.0403
_diffrn_reflns_av_unetI/netI 0.0204
_diffrn_reflns_Laue_measured_fraction_full 1.000
_diffrn_reflns_Laue_measured_fraction_max 1.000
_diffrn_reflns_limit_h_max 30
_diffrn_reflns_limit_h_min -29
_diffrn_reflns_limit_k_max 64
_diffrn_reflns_limit_k_min -64
_diffrn_reflns_limit_l_max 13
_diffrn_reflns_limit_l_min -9
_diffrn_reflns_number 48471
_diffrn_reflns_point_group_measured_fraction_full 0.962
_diffrn_reflns_point_group_measured_fraction_max 0.910
_diffrn_reflns_theta_full 25.242
_diffrn_reflns_theta_max 36.318
_diffrn_reflns_theta_min 2.106
_diffrn_source 'sealed tube'
_exptl_absorpt_coefficient_mu 0.247
_exptl_absorpt_correction_T_max 1.0000
_exptl_absorpt_correction_T_min 0.9253
_exptl_absorpt_correction_type multi-scan
_exptl_absorpt_process_details 'SADABS-2008/1 (Sheldrick)'
_exptl_crystal_colour colourless
_exptl_crystal_density_diffrn 1.452
_exptl_crystal_description block
_exptl_crystal_F_000 2592
_exptl_crystal_size_max 0.240
_exptl_crystal_size_mid 0.200
_exptl_crystal_size_min 0.140
_refine_diff_density_max 0.489
_refine_diff_density_min -0.353
_refine_diff_density_rms 0.056
_refine_ls_abs_structure_details
;
 Flack x determined using 2349 quotients [(I+)-(I-)]/[(I+)+(I-)]
 (Parsons, Flack and Wagner, Acta Cryst. B69 (2013) 249-259).
;
_refine_ls_abs_structure_Flack 0.009(18)
_refine_ls_extinction_method none
_refine_ls_goodness_of_fit_ref 1.094
_refine_ls_hydrogen_treatment constr
_refine_ls_matrix_type full
_refine_ls_number_parameters 251
_refine_ls_number_reflns 6236
_refine_ls_number_restraints 1
_refine_ls_restrained_S_all 1.094
_refine_ls_R_factor_all 0.0358
_refine_ls_R_factor_gt 0.0331
_refine_ls_shift/su_max 0.001
_refine_ls_shift/su_mean 0.000
_refine_ls_structure_factor_coef Fsqd
_refine_ls_weighting_details 'w=1/[\s^2^(Fo^2^)+(0.0450P)^2^+4.0000P] where P=(Fo^2^+2Fc^2^)/3'
_refine_ls_weighting_scheme calc
_refine_ls_wR_factor_gt 0.0844
_refine_ls_wR_factor_ref 0.0858
_reflns_Friedel_coverage 0.724
_reflns_Friedel_fraction_full 0.917
_reflns_Friedel_fraction_max 0.809
_reflns_number_gt 5928
_reflns_number_total 6236
_reflns_threshold_expression 'I > 2\s(I)'
_cod_data_source_file co500165a_si_005.cif
_cod_data_source_block igpba8
_cod_depositor_comments 'Adding full bibliography for 4512676--4512681.cif.'
_cod_database_code 4512681
_shelx_shelxl_version_number 2014/7
_shelx_space_group_comment
;
The symmetry employed for this shelxl refinement is uniquely defined
by the following loop, which should always be used as a source of
symmetry information in preference to the above space-group names.
They are only intended as comments.
;
_shelx_estimated_absorpt_t_min 0.943
_shelx_estimated_absorpt_t_max 0.966

loop_
_space_group_symop_operation_xyz
'x, y, z'
'-x, -y, z'
'x+1/4, -y+1/4, z+1/4'
'-x+1/4, y+1/4, z+1/4'
'x, y+1/2, z+1/2'
'-x, -y+1/2, z+1/2'
'x+1/4, -y+3/4, z+3/4'
'-x+1/4, y+3/4, z+3/4'
'x+1/2, y, z+1/2'
'-x+1/2, -y, z+1/2'
'x+3/4, -y+1/4, z+3/4'
'-x+3/4, y+1/4, z+3/4'
'x+1/2, y+1/2, z'
'-x+1/2, -y+1/2, z'
'x+3/4, -y+3/4, z+1/4'
'-x+3/4, y+3/4, z+1/4'

loop_
_atom_site_label
_atom_site_type_symbol
_atom_site_fract_x
_atom_site_fract_y
_atom_site_fract_z
_atom_site_U_iso_or_equiv
_atom_site_adp_type
_atom_site_occupancy
_atom_site_site_symmetry_order
_atom_site_calc_flag
_atom_site_refinement_flags_posn
_atom_site_refinement_flags_adp
_atom_site_refinement_flags_occupancy
_atom_site_disorder_assembly
_atom_site_disorder_group
S1 S 0.51839(2) 0.55428(2) 0.35362(4) 0.01938(7) Uani 1 1 d . . . . .
O1A O 0.68810(10) 0.61272(5) 0.2465(2) 0.0180(3) Uani 0.719(5) 1 d . . P A 1
O2A O 0.59720(11) 0.56161(6) -0.1645(3) 0.0201(4) Uani 0.719(5) 1 d . . P A 1
C1A C 0.57352(9) 0.58762(4) 0.2629(2) 0.0143(3) Uani 0.719(5) 1 d . . P A 1
H1A H 0.5425 0.6086 0.2441 0.017 Uiso 0.719(5) 1 calc R U P A 1
C2A C 0.64039(16) 0.59744(7) 0.3703(4) 0.0161(4) Uani 0.719(5) 1 d . . P A 1
C3A C 0.67819(13) 0.56667(6) 0.4534(4) 0.0214(4) Uani 0.719(5) 1 d . . P A 1
H3AA H 0.7276 0.5734 0.4891 0.032 Uiso 0.719(5) 1 calc R U P A 1
H3AB H 0.6816 0.5475 0.3737 0.032 Uiso 0.719(5) 1 calc R U P A 1
H3AC H 0.6496 0.5593 0.5508 0.032 Uiso 0.719(5) 1 calc R U P A 1
C4A C 0.62140(13) 0.62517(7) 0.4966(4) 0.0223(4) Uani 0.719(5) 1 d . . P A 1
H4AA H 0.6008 0.6453 0.4388 0.033 Uiso 0.719(5) 1 calc R U P A 1
H4AB H 0.6659 0.6321 0.5569 0.033 Uiso 0.719(5) 1 calc R U P A 1
H4AC H 0.5852 0.6161 0.5759 0.033 Uiso 0.719(5) 1 calc R U P A 1
O1B O 0.7101(3) 0.59877(15) 0.2491(5) 0.0215(9) Uani 0.281(5) 1 d . . P A 2
O2B O 0.5846(3) 0.57431(17) -0.1712(7) 0.0235(10) Uani 0.281(5) 1 d . . P A 2
C1B C 0.6098(2) 0.56261(11) 0.2731(6) 0.0159(9) Uani 0.281(5) 1 d . . P A 2
H1B H 0.6370 0.5402 0.2679 0.019 Uiso 0.281(5) 1 calc R U P A 2
C2B C 0.6563(4) 0.5886(2) 0.3743(10) 0.0173(12) Uani 0.281(5) 1 d . . P A 2
C3B C 0.6983(3) 0.57103(17) 0.5136(9) 0.0238(11) Uani 0.281(5) 1 d . . P A 2
H3BA H 0.7336 0.5873 0.5616 0.036 Uiso 0.281(5) 1 calc R U P A 2
H3BB H 0.7245 0.5509 0.4690 0.036 Uiso 0.281(5) 1 calc R U P A 2
H3BC H 0.6638 0.5635 0.6003 0.036 Uiso 0.281(5) 1 calc R U P A 2
C4B C 0.6139(4) 0.62000(18) 0.4323(13) 0.0291(14) Uani 0.281(5) 1 d . . P A 2
H4BA H 0.5822 0.6282 0.3418 0.044 Uiso 0.281(5) 1 calc R U P A 2
H4BB H 0.6485 0.6383 0.4635 0.044 Uiso 0.281(5) 1 calc R U P A 2
H4BC H 0.5838 0.6138 0.5292 0.044 Uiso 0.281(5) 1 calc R U P A 2
O3 O 0.37675(7) 0.51352(4) -0.38515(17) 0.0291(2) Uani 1 1 d . . . . .
O4 O 0.28565(6) 0.49939(3) -0.22488(18) 0.0255(2) Uani 1 1 d . . . . .
N1 N 0.60887(6) 0.57776(3) 0.10604(15) 0.01556(17) Uani 1 1 d . . . . .
N2 N 0.34795(7) 0.51081(3) -0.24738(17) 0.0192(2) Uani 1 1 d . . . . .
C5 C 0.67864(7) 0.59741(3) 0.08384(17) 0.0167(2) Uani 1 1 d . . . . .
C6 C 0.73997(8) 0.57440(4) 0.0250(3) 0.0319(4) Uani 1 1 d . . . . .
H6A H 0.7444 0.5545 0.1000 0.048 Uiso 1 1 calc R U . . .
H6B H 0.7862 0.5874 0.0250 0.048 Uiso 1 1 calc R U . . .
H6C H 0.7294 0.5663 -0.0884 0.048 Uiso 1 1 calc R U . . .
C7 C 0.66841(10) 0.62870(4) -0.0277(3) 0.0301(4) Uani 1 1 d . . . . .
H7A H 0.7123 0.6433 -0.0220 0.045 Uiso 1 1 calc R U . . .
H7B H 0.6256 0.6419 0.0099 0.045 Uiso 1 1 calc R U . . .
H7C H 0.6607 0.6211 -0.1431 0.045 Uiso 1 1 calc R U . . .
C8 C 0.46918(7) 0.54317(3) 0.17399(17) 0.0150(2) Uani 1 1 d . . . . .
C9 C 0.39971(7) 0.52776(4) 0.19504(18) 0.0181(2) Uani 1 1 d . . . . .
H9 H 0.3804 0.5244 0.3041 0.022 Uiso 1 1 calc R U . . .
C10 C 0.35946(7) 0.51745(3) 0.05689(19) 0.0182(2) Uani 1 1 d . . . . .
H10 H 0.3122 0.5073 0.0698 0.022 Uiso 1 1 calc R U . . .
C11 C 0.38956(7) 0.52216(3) -0.10086(18) 0.0157(2) Uani 1 1 d . . . . .
C12 C 0.45767(7) 0.53719(3) -0.12525(17) 0.0153(2) Uani 1 1 d . . . . .
H12 H 0.4768 0.5400 -0.2348 0.018 Uiso 1 1 calc R U . . .
C13 C 0.49784(7) 0.54817(3) 0.01318(17) 0.01402(18) Uani 1 1 d . . . . .
C14 C 0.57082(7) 0.56433(3) -0.02416(17) 0.0165(2) Uani 1 1 d . . . . .

loop_
_atom_site_aniso_label
_atom_site_aniso_U_11
_atom_site_aniso_U_22
_atom_site_aniso_U_33
_atom_site_aniso_U_23
_atom_site_aniso_U_13
_atom_site_aniso_U_12
S1 0.01729(12) 0.02786(14) 0.01301(13) 0.00089(12) 0.00102(10) -0.00586(11)
O1A 0.0189(7) 0.0217(7) 0.0133(6) -0.0026(5) 0.0013(5) -0.0081(6)
O2A 0.0194(7) 0.0271(9) 0.0139(8) -0.0031(7) 0.0033(5) -0.0059(6)
C1A 0.0136(6) 0.0161(6) 0.0132(7) -0.0002(5) 0.0013(5) -0.0014(5)
C2A 0.0163(11) 0.0181(11) 0.0138(9) -0.0001(9) 0.0003(8) -0.0034(7)
C3A 0.0199(8) 0.0246(8) 0.0196(11) 0.0034(8) -0.0019(8) -0.0004(7)
C4A 0.0241(9) 0.0236(9) 0.0192(11) -0.0082(9) 0.0030(8) -0.0043(7)
O1B 0.0181(17) 0.031(2) 0.0157(18) 0.0014(16) -0.0004(13) -0.0076(17)
O2B 0.020(2) 0.033(3) 0.018(2) 0.005(2) -0.0002(15) -0.0102(19)
C1B 0.0148(16) 0.0157(16) 0.017(2) 0.0000(14) -0.0010(14) -0.0027(13)
C2B 0.016(3) 0.023(3) 0.013(2) -0.004(2) 0.001(2) -0.0042(19)
C3B 0.021(2) 0.036(3) 0.015(2) 0.004(2) -0.002(2) -0.0044(19)
C4B 0.030(3) 0.025(3) 0.033(4) -0.010(3) 0.004(3) -0.006(2)
O3 0.0291(5) 0.0401(6) 0.0181(5) -0.0015(5) -0.0027(4) -0.0101(4)
O4 0.0176(4) 0.0309(5) 0.0279(6) 0.0026(4) -0.0058(4) -0.0067(4)
N1 0.0148(4) 0.0189(4) 0.0130(4) -0.0009(4) 0.0012(4) -0.0047(3)
N2 0.0185(5) 0.0196(5) 0.0196(6) 0.0007(4) -0.0045(4) -0.0018(4)
C5 0.0169(5) 0.0193(5) 0.0139(6) 0.0005(4) -0.0002(4) -0.0066(4)
C6 0.0149(5) 0.0244(6) 0.0565(13) 0.0002(7) 0.0040(6) -0.0014(4)
C7 0.0271(7) 0.0213(6) 0.0419(10) 0.0105(6) 0.0055(6) -0.0028(5)
C8 0.0141(4) 0.0157(4) 0.0151(5) 0.0002(4) 0.0006(4) -0.0013(4)
C9 0.0157(5) 0.0219(5) 0.0166(6) 0.0007(4) 0.0020(4) -0.0033(4)
C10 0.0138(4) 0.0199(5) 0.0208(6) 0.0010(4) 0.0010(4) -0.0025(4)
C11 0.0142(4) 0.0162(4) 0.0167(5) 0.0008(4) -0.0026(4) -0.0015(3)
C12 0.0154(4) 0.0156(4) 0.0149(6) 0.0009(4) -0.0002(4) -0.0018(3)
C13 0.0137(4) 0.0148(4) 0.0136(5) 0.0004(4) 0.0003(4) -0.0015(3)
C14 0.0146(4) 0.0205(5) 0.0143(5) -0.0006(4) 0.0001(4) -0.0037(4)

loop_
_atom_type_symbol
_atom_type_description
_atom_type_scat_dispersion_real
_atom_type_scat_dispersion_imag
_atom_type_scat_source
C C 0.0033 0.0016 'International Tables Vol C Tables 4.2.6.8 and 6.1.1.4'
H H 0.0000 0.0000 'International Tables Vol C Tables 4.2.6.8 and 6.1.1.4'
N N 0.0061 0.0033 'International Tables Vol C Tables 4.2.6.8 and 6.1.1.4'
O O 0.0106 0.0060 'International Tables Vol C Tables 4.2.6.8 and 6.1.1.4'
S S 0.1246 0.1234 'International Tables Vol C Tables 4.2.6.8 and 6.1.1.4'

loop_
_geom_angle_atom_site_label_1
_geom_angle_atom_site_label_2
_geom_angle_atom_site_label_3
_geom_angle
C8 S1 C1A 97.49(7)
C8 S1 C1B 102.78(16)
C5 O1A C2A 112.36(16)
N1 C1A C2A 101.33(16)
N1 C1A S1 114.08(11)
C2A C1A S1 113.27(16)
N1 C1A H1A 109.3
C2A C1A H1A 109.3
S1 C1A H1A 109.3
O1A C2A C4A 107.8(2)
O1A C2A C3A 110.3(2)
C4A C2A C3A 111.3(2)
O1A C2A C1A 101.1(2)
C4A C2A C1A 111.6(2)
C3A C2A C1A 114.1(2)
C2A C3A H3AA 109.5
C2A C3A H3AB 109.5
H3AA C3A H3AB 109.5
C2A C3A H3AC 109.5
H3AA C3A H3AC 109.5
H3AB C3A H3AC 109.5
C2A C4A H4AA 109.5
C2A C4A H4AB 109.5
H4AA C4A H4AB 109.5
C2A C4A H4AC 109.5
H4AA C4A H4AC 109.5
H4AB C4A H4AC 109.5
C5 O1B C2B 110.8(4)
N1 C1B C2B 103.1(4)
N1 C1B S1 112.7(3)
C2B C1B S1 115.6(4)
N1 C1B H1B 108.4
C2B C1B H1B 108.4
S1 C1B H1B 108.4
O1B C2B C4B 109.6(6)
O1B C2B C3B 106.9(5)
C4B C2B C3B 113.0(7)
O1B C2B C1B 100.6(5)
C4B C2B C1B 113.9(6)
C3B C2B C1B 111.9(6)
C2B C3B H3BA 109.5
C2B C3B H3BB 109.5
H3BA C3B H3BB 109.5
C2B C3B H3BC 109.5
H3BA C3B H3BC 109.5
H3BB C3B H3BC 109.5
C2B C4B H4BA 109.5
C2B C4B H4BB 109.5
H4BA C4B H4BB 109.5
C2B C4B H4BC 109.5
H4BA C4B H4BC 109.5
H4BB C4B H4BC 109.5
C14 N1 C1B 123.85(19)
C14 N1 C1A 122.43(11)
C14 N1 C5 122.61(11)
C1B N1 C5 107.70(19)
C1A N1 C5 110.14(11)
O3 N2 O4 123.82(13)
O3 N2 C11 118.33(12)
O4 N2 C11 117.84(13)
O1A C5 N1 101.74(11)
O1B C5 N1 104.29(18)
O1A C5 C6 115.96(16)
O1B C5 C6 90.8(3)
N1 C5 C6 111.61(11)
O1A C5 C7 102.68(14)
O1B C5 C7 124.1(3)
N1 C5 C7 111.89(12)
C6 C5 C7 112.27(14)
C5 C6 H6A 109.5
C5 C6 H6B 109.5
H6A C6 H6B 109.5
C5 C6 H6C 109.5
H6A C6 H6C 109.5
H6B C6 H6C 109.5
C5 C7 H7A 109.5
C5 C7 H7B 109.5
H7A C7 H7B 109.5
C5 C7 H7C 109.5
H7A C7 H7C 109.5
H7B C7 H7C 109.5
C13 C8 C9 120.14(12)
C13 C8 S1 122.09(9)
C9 C8 S1 117.74(10)
C10 C9 C8 120.07(13)
C10 C9 H9 120.0
C8 C9 H9 120.0
C9 C10 C11 118.68(12)
C9 C10 H10 120.7
C11 C10 H10 120.7
C12 C11 C10 122.49(12)
C12 C11 N2 118.45(12)
C10 C11 N2 119.06(11)
C11 C12 C13 119.06(12)
C11 C12 H12 120.5
C13 C12 H12 120.5
C12 C13 C8 119.55(11)
C12 C13 C14 115.67(11)
C8 C13 C14 124.77(12)
O2A C14 N1 122.53(14)
O2B C14 N1 119.9(3)
O2A C14 C13 119.61(14)
O2B C14 C13 119.3(2)
N1 C14 C13 117.35(12)

loop_
_geom_bond_atom_site_label_1
_geom_bond_atom_site_label_2
_geom_bond_distance
S1 C8 1.7485(14)
S1 C1A 1.7884(17)
S1 C1B 1.813(4)
O1A C5 1.441(2)
O1A C2A 1.445(3)
O2A C14 1.227(2)
C1A N1 1.462(2)
C1A C2A 1.538(3)
C1A H1A 1.0000
C2A C4A 1.515(4)
C2A C3A 1.527(4)
C3A H3AA 0.9800
C3A H3AB 0.9800
C3A H3AC 0.9800
C4A H4AA 0.9800
C4A H4AB 0.9800
C4A H4AC 0.9800
O1B C5 1.443(5)
O1B C2B 1.456(9)
O2B C14 1.265(6)
C1B N1 1.461(5)
C1B C2B 1.543(9)
C1B H1B 1.0000
C2B C4B 1.513(11)
C2B C3B 1.513(10)
C3B H3BA 0.9800
C3B H3BB 0.9800
C3B H3BC 0.9800
C4B H4BA 0.9800
C4B H4BB 0.9800
C4B H4BC 0.9800
O3 N2 1.2262(19)
O4 N2 1.2304(16)
N1 C14 1.3554(17)
N1 C5 1.4909(16)
N2 C11 1.4643(18)
C5 C6 1.504(2)
C5 C7 1.516(2)
C6 H6A 0.9800
C6 H6B 0.9800
C6 H6C 0.9800
C7 H7A 0.9800
C7 H7B 0.9800
C7 H7C 0.9800
C8 C13 1.4031(19)
C8 C9 1.4082(18)
C9 C10 1.386(2)
C9 H9 0.9500
C10 C11 1.389(2)
C10 H10 0.9500
C11 C12 1.3832(17)
C12 C13 1.3946(18)
C12 H12 0.9500
C13 C14 1.4985(17)

loop_
_geom_torsion_atom_site_label_1
_geom_torsion_atom_site_label_2
_geom_torsion_atom_site_label_3
_geom_torsion_atom_site_label_4
_geom_torsion
C8 S1 C1A N1 -48.58(12)
C8 S1 C1A C2A -163.82(15)
C5 O1A C2A C4A -148.6(2)
C5 O1A C2A C3A 89.7(3)
C5 O1A C2A C1A -31.4(2)
N1 C1A C2A O1A 35.25(19)
S1 C1A C2A O1A 157.87(14)
N1 C1A C2A C4A 149.7(2)
S1 C1A C2A C4A -87.7(2)
N1 C1A C2A C3A -83.1(2)
S1 C1A C2A C3A 39.5(3)
C8 S1 C1B N1 33.9(3)
C8 S1 C1B C2B 152.1(4)
C5 O1B C2B C4B -89.3(7)
C5 O1B C2B C3B 147.9(6)
C5 O1B C2B C1B 30.9(6)
N1 C1B C2B O1B -36.1(5)
S1 C1B C2B O1B -159.6(4)
N1 C1B C2B C4B 81.1(7)
S1 C1B C2B C4B -42.4(8)
N1 C1B C2B C3B -149.2(5)
S1 C1B C2B C3B 87.3(6)
C2B C1B N1 C14 -176.7(3)
S1 C1B N1 C14 -51.3(3)
C2B C1B N1 C5 29.8(4)
S1 C1B N1 C5 155.14(19)
C2A C1A N1 C14 174.56(15)
S1 C1A N1 C14 52.50(17)
C2A C1A N1 C5 -29.50(17)
S1 C1A N1 C5 -151.56(10)
C2A O1A C5 N1 13.6(2)
C2A O1A C5 C6 -107.71(19)
C2A O1A C5 C7 129.49(18)
C2B O1B C5 N1 -13.4(5)
C2B O1B C5 C6 -126.0(4)
C2B O1B C5 C7 116.1(4)
C14 N1 C5 O1A 167.22(14)
C1A N1 C5 O1A 11.33(16)
C14 N1 C5 O1B -165.2(3)
C1B N1 C5 O1B -11.3(4)
C14 N1 C5 C6 -68.50(18)
C1B N1 C5 C6 85.4(2)
C1A N1 C5 C6 135.61(15)
C14 N1 C5 C7 58.25(17)
C1B N1 C5 C7 -147.8(2)
C1A N1 C5 C7 -97.64(15)
C1A S1 C8 C13 26.75(12)
C1B S1 C8 C13 -11.56(18)
C1A S1 C8 C9 -155.30(11)
C1B S1 C8 C9 166.39(17)
C13 C8 C9 C10 0.1(2)
S1 C8 C9 C10 -177.92(11)
C8 C9 C10 C11 1.0(2)
C9 C10 C11 C12 -0.91(19)
C9 C10 C11 N2 178.99(13)
O3 N2 C11 C12 3.57(18)
O4 N2 C11 C12 -175.74(12)
O3 N2 C11 C10 -176.34(13)
O4 N2 C11 C10 4.36(18)
C10 C11 C12 C13 -0.20(19)
N2 C11 C12 C13 179.90(11)
C11 C12 C13 C8 1.24(18)
C11 C12 C13 C14 -179.68(11)
C9 C8 C13 C12 -1.19(18)
S1 C8 C13 C12 176.72(10)
C9 C8 C13 C14 179.82(12)
S1 C8 C13 C14 -2.27(18)
C1A N1 C14 O2A 167.04(18)
C5 N1 C14 O2A 14.1(2)
C1B N1 C14 O2B -165.1(4)
C5 N1 C14 O2B -15.4(4)
C1B N1 C14 C13 36.1(3)
C1A N1 C14 C13 -21.18(18)
C5 N1 C14 C13 -174.15(11)
C12 C13 C14 O2A -13.0(2)
C8 C13 C14 O2A 166.03(17)
C12 C13 C14 O2B 16.0(4)
C8 C13 C14 O2B -164.9(4)
C12 C13 C14 N1 174.97(11)
C8 C13 C14 N1 -6.00(19)
